data_4108137
loop_
_publ_author_name
'Jie Han'
'Chung-Wah Yau'
'Chi-Keung Lam'
'Thomas C. W. Mak'

_publ_section_title
;
 Designed Supramolecular Assembly of Hydrogen-Bonded Anionic Rosette
 Layers
;
_journal_name_full 'Journal of the American Chemical Society'
_journal_page_first 10315
_journal_page_last 10326
_journal_paper_doi 10.1021/ja802425q
_journal_volume 130
_journal_year 2008
_chemical_formula_sum 'C50 H68 N8 O16'
_chemical_formula_weight 1037.12
_chemical_melting_point 531(1)
_chemical_name_common '[(C2H5)4N][C(NH2)3][(C6H3)2(COOH)2(COO)]'
_chemical_name_systematic
; 
 ? 
;
_space_group_IT_number 4
_symmetry_cell_setting monoclinic
_symmetry_space_group_name_Hall 'P 2yb'
_symmetry_space_group_name_H-M 'P 1 21 1'
_atom_sites_solution_hydrogens geom
_atom_sites_solution_primary direct
_atom_sites_solution_secondary difmap
_audit_creation_method SHELXL-97
_cell_angle_alpha 90.00
_cell_angle_beta 95.209(7)
_cell_angle_gamma 90.00
_cell_formula_units_Z 2
_cell_length_a 13.121(4)
_cell_length_b 10.154(3)
_cell_length_c 20.248(6)
_cell_measurement_temperature 293(2)
_cell_volume 2686.5(14)
_computing_structure_refinement 'SHELXL-97 (Sheldrick, 1997)'
_computing_structure_solution 'SHELXS-97 (Sheldrick, 1990)'
_diffrn_ambient_temperature 293(2)
_diffrn_measured_fraction_theta_full 0.998
_diffrn_measured_fraction_theta_max 0.998
_diffrn_radiation_monochromator graphite
_diffrn_radiation_source 'fine-focus sealed tube'
_diffrn_radiation_type MoK\a
_diffrn_radiation_wavelength 0.71073
_diffrn_reflns_av_R_equivalents 0.0364
_diffrn_reflns_av_sigmaI/netI 0.0675
_diffrn_reflns_limit_h_max 12
_diffrn_reflns_limit_h_min -16
_diffrn_reflns_limit_k_max 12
_diffrn_reflns_limit_k_min -12
_diffrn_reflns_limit_l_max 24
_diffrn_reflns_limit_l_min -24
_diffrn_reflns_number 15962
_diffrn_reflns_theta_full 26.00
_diffrn_reflns_theta_max 26.00
_diffrn_reflns_theta_min 1.01
_exptl_absorpt_coefficient_mu 0.095
_exptl_absorpt_correction_T_max 1.000000
_exptl_absorpt_correction_T_min 0.782433
_exptl_absorpt_correction_type multi-scan
_exptl_crystal_colour Colorless
_exptl_crystal_density_diffrn 1.257
_exptl_crystal_description Block
_exptl_crystal_F_000 1064
_exptl_crystal_size_max 0.48
_exptl_crystal_size_mid 0.43
_exptl_crystal_size_min 0.40
_refine_diff_density_max 0.548
_refine_diff_density_min -0.362
_refine_diff_density_rms 0.064
_refine_ls_abs_structure_details 'Flack H D (1983), Acta Cryst. A39, 876-881'
_refine_ls_abs_structure_Flack -0.2(15)
_refine_ls_extinction_coef 0.0022(12)
_refine_ls_extinction_expression Fc^*^=kFc[1+0.001xFc^2^\l^3^/sin(2\q)]^-1/4^
_refine_ls_extinction_method SHELXL
_refine_ls_goodness_of_fit_ref 1.002
_refine_ls_hydrogen_treatment mixed
_refine_ls_matrix_type full
_refine_ls_number_parameters 725
_refine_ls_number_reflns 9627
_refine_ls_number_restraints 29
_refine_ls_restrained_S_all 1.003
_refine_ls_R_factor_all 0.1177
_refine_ls_R_factor_gt 0.0668
_refine_ls_shift/su_max 0.000
_refine_ls_shift/su_mean 0.000
_refine_ls_structure_factor_coef Fsqd
_refine_ls_weighting_details 'calc w=1/[\s^2^(Fo^2^)+(0.1300P)^2^+0.0000P] where P=(Fo^2^+2Fc^2^)/3'
_refine_ls_weighting_scheme calc
_refine_ls_wR_factor_gt 0.1834
_refine_ls_wR_factor_ref 0.2139
_reflns_number_gt 5954
_reflns_number_total 9627
_reflns_threshold_expression >2sigma(I)
_cod_data_source_file ja802425q-file002_4.cif
_cod_data_source_block complex4
_cod_original_cell_volume 2686.4(15)
_cod_database_code 4108137

loop_
_symmetry_equiv_pos_as_xyz
'x, y, z'
'-x, y+1/2, -z'

loop_
_atom_site_label
_atom_site_type_symbol
_atom_site_fract_x
_atom_site_fract_y
_atom_site_fract_z
_atom_site_U_iso_or_equiv
_atom_site_adp_type
_atom_site_occupancy
_atom_site_symmetry_multiplicity
_atom_site_calc_flag
_atom_site_refinement_flags
_atom_site_disorder_assembly
_atom_site_disorder_group
C1 C 0.2909(3) 0.7727(4) -0.01951(19) 0.0341(9) Uani 1 1 d . . .
C2 C 0.3615(3) 0.6924(4) 0.0176(2) 0.0374(10) Uani 1 1 d . . .
C3 C 0.4655(4) 0.7059(6) 0.0110(3) 0.0509(13) Uani 1 1 d . . .
H3C H 0.503(4) 0.659(5) 0.035(2) 0.035(13) Uiso 1 1 d . . .
C4 C 0.4999(4) 0.7926(6) -0.0337(3) 0.0637(16) Uani 1 1 d . . .
H4C H 0.5697 0.8001 -0.0379 0.076 Uiso 1 1 calc R . .
C5 C 0.4305(4) 0.8697(5) -0.0731(3) 0.0547(13) Uani 1 1 d . . .
H5C H 0.4532 0.9267 -0.1046 0.066 Uiso 1 1 calc R . .
C6 C 0.3270(4) 0.8601(5) -0.0645(2) 0.0428(11) Uani 1 1 d . . .
C7 C 0.1773(3) 0.7635(4) -0.01260(19) 0.0358(10) Uani 1 1 d . . .
C8 C 0.1339(3) 0.8366(4) 0.0359(2) 0.0352(9) Uani 1 1 d . . .
C9 C 0.0276(3) 0.8279(5) 0.0401(2) 0.0449(11) Uani 1 1 d . . .
H9C H -0.0012 0.8723 0.0740 0.054 Uiso 1 1 calc R . .
C10 C -0.0351(4) 0.7549(5) -0.0048(3) 0.0508(12) Uani 1 1 d . . .
H10 H -0.124(3) 0.755(4) -0.0051(19) 0.036(11) Uiso 1 1 d . . .
C11 C 0.0088(4) 0.6870(5) -0.0541(3) 0.0480(12) Uani 1 1 d . . .
H11 H -0.029(3) 0.650(5) -0.081(2) 0.038(13) Uiso 1 1 d . . .
C12 C 0.1147(3) 0.6885(5) -0.0568(2) 0.0407(10) Uani 1 1 d . . .
C13 C 0.3285(4) 0.5841(5) 0.0617(2) 0.0443(11) Uani 1 1 d . . .
C14 C 0.2561(4) 0.9531(5) -0.1044(2) 0.0483(12) Uani 1 1 d . . .
C15 C 0.1930(3) 0.9319(5) 0.0806(2) 0.0417(11) Uani 1 1 d . . .
C16 C 0.1590(4) 0.6066(5) -0.1081(2) 0.0503(13) Uani 1 1 d . . .
O1 O 0.3677(3) 0.5791(4) 0.11994(17) 0.0620(10) Uani 1 1 d . . .
O2 O 0.2651(3) 0.5005(3) 0.03522(17) 0.0535(9) Uani 1 1 d . . .
O3 O 0.2447(4) 0.9500(4) -0.16399(17) 0.0766(12) Uani 1 1 d . . .
O4 O 0.2105(3) 1.0421(4) -0.07135(17) 0.0616(10) Uani 1 1 d . . .
H4O H 0.2217 1.0343 -0.0295 0.074 Uiso 1 1 d R . .
O5 O 0.1873(3) 0.9255(4) 0.14093(16) 0.0592(10) Uani 1 1 d . . .
O6 O 0.2435(2) 1.0191(3) 0.05196(15) 0.0484(8) Uani 1 1 d . . .
O7 O 0.1319(3) 0.6213(5) -0.16701(17) 0.0795(13) Uani 1 1 d . . .
O8 O 0.2231(3) 0.5151(4) -0.08929(17) 0.0620(10) Uani 1 1 d . . .
H8O H 0.2196 0.5101 -0.0477 0.074 Uiso 1 1 d R . .
C17 C 0.3238(3) 0.1886(4) 0.49302(19) 0.0365(9) Uani 1 1 d . . .
C18 C 0.3725(4) 0.1139(5) 0.5447(2) 0.0435(11) Uani 1 1 d . . .
C19 C 0.4784(4) 0.1156(5) 0.5568(3) 0.0551(14) Uani 1 1 d . . .
H19 H 0.5096 0.0681 0.5924 0.066 Uiso 1 1 calc R . .
C20 C 0.5371(4) 0.1862(6) 0.5173(3) 0.0587(14) Uani 1 1 d . . .
H20 H 0.602(4) 0.182(6) 0.524(2) 0.060(16) Uiso 1 1 d . . .
C21 C 0.4926(4) 0.2597(5) 0.4661(3) 0.0512(12) Uani 1 1 d . . .
H21 H 0.534(3) 0.321(5) 0.436(2) 0.046(13) Uiso 1 1 d . . .
C22 C 0.3851(3) 0.2634(5) 0.4547(2) 0.0411(10) Uani 1 1 d . . .
C23 C 0.2106(3) 0.1868(4) 0.47761(19) 0.0361(9) Uani 1 1 d . . .
C24 C 0.1465(3) 0.2750(5) 0.5080(2) 0.0416(10) Uani 1 1 d . . .
C25 C 0.0422(4) 0.2740(6) 0.4913(3) 0.0559(13) Uani 1 1 d . . .
H25 H 0.0004 0.3319 0.5121 0.067 Uiso 1 1 calc R . .
C26 C -0.0008(4) 0.1866(7) 0.4433(3) 0.0649(15) Uani 1 1 d . . .
H26 H -0.0712 0.1866 0.4323 0.078 Uiso 1 1 calc R . .
C27 C 0.0588(4) 0.1025(6) 0.4131(2) 0.0540(13) Uani 1 1 d . . .
H27B H 0.0297 0.0460 0.3804 0.065 Uiso 1 1 calc R . .
C28 C 0.1645(4) 0.0993(4) 0.4304(2) 0.0396(10) Uani 1 1 d . . .
C29 C 0.3143(4) 0.0202(5) 0.5865(2) 0.0541(13) Uani 1 1 d . . .
C30 C 0.3397(4) 0.3509(6) 0.3997(2) 0.0516(13) Uani 1 1 d . . .
C31 C 0.1888(4) 0.3765(5) 0.5570(2) 0.0462(11) Uani 1 1 d . . .
C32 C 0.2263(4) 0.0003(5) 0.3953(2) 0.0517(12) Uani 1 1 d . . .
O9 O 0.3305(4) 0.0260(4) 0.64747(17) 0.0786(13) Uani 1 1 d . . .
O10 O 0.2561(3) -0.0631(4) 0.55471(18) 0.0655(11) Uani 1 1 d . . .
O11 O 0.3647(3) 0.3339(5) 0.34340(17) 0.0854(14) Uani 1 1 d . . .
O12 O 0.2792(3) 0.4425(4) 0.41525(17) 0.0546(9) Uani 1 1 d . . .
H12O H 0.2697 0.4481 0.4561 0.066 Uiso 1 1 d R . .
O13 O 0.1611(3) 0.3788(4) 0.61328(18) 0.0653(10) Uani 1 1 d . . .
O14 O 0.2517(3) 0.4588(4) 0.53549(18) 0.0565(9) Uani 1 1 d . . .
O15 O 0.2307(3) 0.0021(5) 0.33540(18) 0.0798(13) Uani 1 1 d . . .
O16 O 0.2733(3) -0.0884(4) 0.43200(19) 0.0719(12) Uani 1 1 d . . .
H16O H 0.2674 -0.0799 0.4732 0.086 Uiso 1 1 d R . .
C33 C 0.2889(3) 0.2657(5) 0.1795(2) 0.0430(11) Uani 1 1 d . . .
N1 N 0.2775(4) 0.1560(4) 0.21417(19) 0.0558(11) Uani 1 1 d . . .
H1A H 0.2921 0.1559 0.2564 0.067 Uiso 1 1 calc R . .
H1B H 0.2556 0.0853 0.1943 0.067 Uiso 1 1 calc R . .
N2 N 0.3218(3) 0.3759(4) 0.2072(2) 0.0557(11) Uani 1 1 d . . .
H2A H 0.3281 0.4449 0.1832 0.067 Uiso 1 1 calc R . .
H2B H 0.3372 0.3795 0.2493 0.067 Uiso 1 1 calc R . .
N3 N 0.2654(3) 0.2616(4) 0.11447(17) 0.0458(9) Uani 1 1 d . . .
H3A H 0.2719 0.3310 0.0909 0.055 Uiso 1 1 calc R . .
H3B H 0.2437 0.1895 0.0959 0.055 Uiso 1 1 calc R . .
C34 C 0.2415(3) 0.6917(5) 0.6800(2) 0.0441(11) Uani 1 1 d . . .
N4 N 0.2095(3) 0.5836(4) 0.7066(2) 0.0550(11) Uani 1 1 d . . .
H4A H 0.2051 0.5119 0.6839 0.066 Uiso 1 1 calc R . .
H4B H 0.1930 0.5842 0.7467 0.066 Uiso 1 1 calc R . .
N5 N 0.2516(4) 0.8038(5) 0.7142(2) 0.0654(13) Uani 1 1 d . . .
H5A H 0.2369 0.8063 0.7547 0.078 Uiso 1 1 calc R . .
H5B H 0.2728 0.8737 0.6957 0.078 Uiso 1 1 calc R . .
N6 N 0.2668(3) 0.6910(4) 0.61868(19) 0.0514(10) Uani 1 1 d . . .
H6A H 0.2624 0.6194 0.5959 0.062 Uiso 1 1 calc R . .
H6B H 0.2878 0.7622 0.6013 0.062 Uiso 1 1 calc R . .
N7 N 0.0342(3) 0.5865(5) 0.2568(2) 0.0607(13) Uani 1 1 d . . .
C35 C 0.1083(5) 0.6329(9) 0.3117(4) 0.099(3) Uani 1 1 d . . .
H35A H 0.1335 0.7195 0.3012 0.119 Uiso 1 1 calc R . .
H35B H 0.1662 0.5732 0.3168 0.119 Uiso 1 1 calc R . .
C36 C 0.0537(10) 0.6397(15) 0.3812(4) 0.184(6) Uani 1 1 d U . .
H36A H 0.1024 0.6699 0.4162 0.276 Uiso 1 1 calc R . .
H36B H 0.0298 0.5537 0.3919 0.276 Uiso 1 1 calc R . .
H36C H -0.0031 0.6996 0.3763 0.276 Uiso 1 1 calc R . .
C37 C 0.0993(5) 0.5870(8) 0.1977(4) 0.091(2) Uani 1 1 d . . .
H37A H 0.1206 0.6768 0.1901 0.109 Uiso 1 1 calc R . .
H37B H 0.1606 0.5357 0.2095 0.109 Uiso 1 1 calc R . .
C38 C 0.0480(6) 0.5336(8) 0.1336(3) 0.092(2) Uani 1 1 d U . .
H38A H 0.0946 0.5382 0.0997 0.138 Uiso 1 1 calc R . .
H38B H -0.0119 0.5849 0.1204 0.138 Uiso 1 1 calc R . .
H38C H 0.0286 0.4436 0.1398 0.138 Uiso 1 1 calc R . .
C39 C -0.0497(5) 0.6929(9) 0.2444(4) 0.103(3) Uani 1 1 d . . .
H39A H -0.0918 0.6705 0.2041 0.123 Uiso 1 1 calc R . .
H39B H -0.0931 0.6903 0.2807 0.123 Uiso 1 1 calc R . .
C40 C -0.0108(7) 0.8321(8) 0.2379(4) 0.112(3) Uani 1 1 d . . .
H40A H -0.0679 0.8911 0.2305 0.167 Uiso 1 1 calc R . .
H40B H 0.0305 0.8369 0.2012 0.167 Uiso 1 1 calc R . .
H40C H 0.0295 0.8566 0.2780 0.167 Uiso 1 1 calc R . .
C41 C -0.0147(7) 0.4639(11) 0.2701(4) 0.137(4) Uani 1 1 d U . .
H41A H -0.0690 0.4474 0.2353 0.165 Uiso 1 1 calc R . .
H41B H -0.0457 0.4713 0.3117 0.165 Uiso 1 1 calc R . .
C42 C 0.0623(7) 0.3406(9) 0.2745(4) 0.112(3) Uani 1 1 d U . .
H42A H 0.0254 0.2619 0.2835 0.168 Uiso 1 1 calc R . .
H42B H 0.1155 0.3551 0.3096 0.168 Uiso 1 1 calc R . .
H42C H 0.0921 0.3311 0.2332 0.168 Uiso 1 1 calc R . .
N8 N 0.5191(3) 0.8541(4) 0.24454(19) 0.0465(10) Uani 1 1 d D . .
C43 C 0.5364(7) 0.9807(9) 0.2105(4) 0.060(3) Uani 0.627(8) 1 d P A 2
C45 C 0.5619(6) 0.8719(10) 0.3197(4) 0.055(2) Uani 0.627(8) 1 d P A 2
C47 C 0.5773(6) 0.7424(9) 0.2192(5) 0.062(3) Uani 0.627(8) 1 d PD A 2
C49 C 0.4078(6) 0.8232(10) 0.2408(4) 0.060(3) Uani 0.627(8) 1 d P A 2
C43' C 0.4544(14) 0.8822(18) 0.1727(8) 0.073(5) Uani 0.373(8) 1 d P A 1
C45' C 0.4959(13) 0.9620(17) 0.2840(8) 0.072(5) Uani 0.373(8) 1 d P A 1
C47' C 0.6269(10) 0.8524(18) 0.2336(9) 0.078(5) Uani 0.373(8) 1 d PD A 1
C49' C 0.4786(13) 0.7235(16) 0.2629(7) 0.068(5) Uani 0.373(8) 1 d P A 1
C44 C 0.5019(6) 0.9877(9) 0.1357(3) 0.098(3) Uani 1 1 d . . .
C46 C 0.5156(6) 0.9585(10) 0.3572(3) 0.103(3) Uani 1 1 d . . .
C48 C 0.6847(7) 0.7608(9) 0.2047(6) 0.135(4) Uani 1 1 d D . .
C50 C 0.3751(5) 0.7102(8) 0.2802(3) 0.081(2) Uani 1 1 d . . .

loop_
_atom_site_aniso_label
_atom_site_aniso_U_11
_atom_site_aniso_U_22
_atom_site_aniso_U_33
_atom_site_aniso_U_23
_atom_site_aniso_U_13
_atom_site_aniso_U_12
C1 0.044(2) 0.026(2) 0.032(2) -0.0030(18) 0.0050(18) -0.0047(19)
C2 0.043(2) 0.028(2) 0.042(2) -0.004(2) 0.0059(18) -0.003(2)
C3 0.042(3) 0.045(3) 0.067(3) -0.002(3) 0.009(3) 0.007(2)
C4 0.050(3) 0.054(3) 0.092(4) -0.007(3) 0.034(3) -0.013(3)
C5 0.061(3) 0.038(3) 0.069(3) 0.002(3) 0.026(3) -0.012(3)
C6 0.059(3) 0.030(2) 0.041(2) -0.005(2) 0.013(2) -0.015(2)
C7 0.041(2) 0.034(2) 0.033(2) 0.005(2) 0.0014(18) -0.008(2)
C8 0.038(2) 0.031(2) 0.037(2) 0.0054(19) 0.0037(17) -0.0018(18)
C9 0.040(3) 0.039(3) 0.057(3) 0.002(2) 0.011(2) -0.001(2)
C10 0.045(3) 0.051(3) 0.056(3) 0.006(3) 0.001(2) -0.002(2)
C11 0.048(3) 0.044(3) 0.050(3) 0.006(3) -0.011(2) -0.018(2)
C12 0.052(3) 0.035(2) 0.034(2) 0.003(2) 0.0002(19) -0.011(2)
C13 0.048(3) 0.028(2) 0.056(3) 0.001(2) 0.002(2) 0.006(2)
C14 0.070(3) 0.037(3) 0.038(3) 0.001(2) 0.005(2) -0.019(2)
C15 0.045(3) 0.037(3) 0.042(3) -0.002(2) 0.000(2) 0.002(2)
C16 0.063(3) 0.049(3) 0.040(3) -0.004(2) 0.005(2) -0.020(3)
O1 0.084(3) 0.052(2) 0.049(2) 0.0106(18) 0.0001(18) -0.0058(19)
O2 0.060(2) 0.0360(19) 0.064(2) 0.0068(17) -0.0003(17) -0.0079(16)
O3 0.131(4) 0.059(3) 0.038(2) -0.0009(19) 0.001(2) -0.001(3)
O4 0.091(3) 0.047(2) 0.0464(19) 0.0100(17) 0.0019(18) 0.0134(19)
O5 0.079(2) 0.057(2) 0.042(2) -0.0050(17) 0.0056(17) -0.0140(19)
O6 0.066(2) 0.0392(19) 0.0404(17) -0.0112(16) 0.0097(15) -0.0138(17)
O7 0.110(3) 0.090(3) 0.037(2) -0.009(2) -0.0003(19) -0.024(3)
O8 0.083(3) 0.051(2) 0.053(2) -0.0174(19) 0.0113(18) 0.004(2)
C17 0.044(2) 0.030(2) 0.035(2) -0.003(2) -0.0017(18) -0.001(2)
C18 0.052(3) 0.032(2) 0.045(2) -0.002(2) -0.007(2) 0.002(2)
C19 0.054(3) 0.034(3) 0.072(3) -0.005(3) -0.020(3) 0.009(2)
C20 0.039(3) 0.046(3) 0.088(4) -0.012(3) -0.009(3) -0.002(3)
C21 0.040(3) 0.047(3) 0.067(3) -0.012(3) 0.006(2) -0.006(2)
C22 0.045(3) 0.039(3) 0.039(2) -0.006(2) 0.0023(19) -0.006(2)
C23 0.042(2) 0.031(2) 0.035(2) 0.003(2) 0.0004(18) -0.007(2)
C24 0.041(2) 0.043(3) 0.040(2) -0.002(2) 0.0021(19) -0.005(2)
C25 0.045(3) 0.057(3) 0.066(3) -0.011(3) 0.008(2) 0.001(3)
C26 0.038(3) 0.090(5) 0.064(3) -0.005(4) -0.005(2) -0.011(3)
C27 0.050(3) 0.059(3) 0.051(3) -0.009(3) -0.008(2) -0.017(3)
C28 0.056(3) 0.033(2) 0.029(2) 0.004(2) 0.0008(18) -0.004(2)
C29 0.069(3) 0.043(3) 0.048(3) 0.004(3) -0.009(2) 0.000(3)
C30 0.055(3) 0.060(4) 0.038(3) -0.002(3) -0.003(2) -0.022(3)
C31 0.048(3) 0.037(3) 0.052(3) -0.008(2) 0.000(2) 0.003(2)
C32 0.064(3) 0.044(3) 0.044(3) -0.006(3) -0.007(2) -0.003(2)
O9 0.131(4) 0.062(3) 0.039(2) 0.0067(19) -0.007(2) -0.023(3)
O10 0.091(3) 0.042(2) 0.060(2) 0.0092(19) -0.011(2) -0.019(2)
O11 0.104(3) 0.115(4) 0.038(2) 0.008(2) 0.015(2) -0.004(3)
O12 0.061(2) 0.051(2) 0.051(2) 0.0158(18) -0.0013(16) 0.0054(18)
O13 0.084(3) 0.060(2) 0.053(2) -0.012(2) 0.0175(19) -0.009(2)
O14 0.061(2) 0.042(2) 0.067(2) -0.0161(18) 0.0100(18) -0.0096(17)
O15 0.112(3) 0.085(3) 0.043(2) -0.013(2) 0.007(2) 0.021(3)
O16 0.111(3) 0.047(2) 0.055(2) -0.0092(19) -0.008(2) 0.020(2)
C33 0.050(3) 0.037(3) 0.042(2) 0.002(2) 0.006(2) 0.004(2)
N1 0.092(3) 0.039(2) 0.037(2) 0.0019(19) 0.005(2) 0.002(2)
N2 0.083(3) 0.039(2) 0.043(2) -0.003(2) -0.004(2) -0.007(2)
N3 0.068(3) 0.032(2) 0.0362(19) 0.0013(18) -0.0014(18) -0.0048(19)
C34 0.046(3) 0.045(3) 0.041(2) 0.001(2) 0.0021(19) 0.005(2)
N4 0.082(3) 0.043(2) 0.042(2) 0.006(2) 0.015(2) -0.001(2)
N5 0.099(4) 0.051(3) 0.048(2) -0.009(2) 0.014(2) -0.006(2)
N6 0.070(3) 0.037(2) 0.050(2) -0.004(2) 0.0168(19) -0.001(2)
N7 0.049(2) 0.085(4) 0.049(2) 0.004(2) 0.0069(19) 0.018(2)
C35 0.078(4) 0.097(6) 0.121(6) -0.027(5) -0.001(4) 0.004(4)
C36 0.245(13) 0.234(16) 0.073(5) -0.016(8) 0.012(7) 0.072(12)
C37 0.082(4) 0.087(5) 0.105(5) 0.008(5) 0.015(4) 0.005(4)
C38 0.123(6) 0.091(6) 0.061(4) -0.001(4) -0.004(4) -0.001(5)
C39 0.076(4) 0.131(8) 0.100(5) -0.009(6) 0.003(4) 0.038(5)
C40 0.133(7) 0.069(5) 0.137(7) 0.005(5) 0.032(6) 0.022(5)
C41 0.136(8) 0.158(10) 0.110(6) 0.063(7) -0.036(6) -0.077(7)
C42 0.124(6) 0.100(6) 0.110(6) 0.035(5) -0.005(5) 0.035(5)
N8 0.045(2) 0.038(2) 0.055(2) -0.005(2) -0.0001(18) 0.0035(17)
C43 0.063(5) 0.049(5) 0.066(6) 0.017(4) -0.004(4) 0.004(4)
C45 0.053(5) 0.063(6) 0.047(5) -0.005(4) -0.011(4) 0.002(4)
C47 0.064(6) 0.048(6) 0.076(6) -0.016(5) 0.014(4) 0.008(4)
C49 0.032(4) 0.071(6) 0.075(6) -0.004(5) -0.010(4) -0.008(4)
C43' 0.100(12) 0.059(10) 0.055(9) -0.006(8) -0.012(8) 0.021(9)
C45' 0.082(11) 0.060(11) 0.072(11) -0.024(9) -0.012(9) -0.002(9)
C47' 0.057(10) 0.086(14) 0.094(12) -0.003(11) 0.010(8) 0.021(10)
C49' 0.092(12) 0.050(9) 0.058(9) -0.016(8) -0.014(8) 0.007(8)
C44 0.122(6) 0.114(7) 0.057(4) 0.021(4) -0.007(4) 0.001(5)
C46 0.112(6) 0.128(7) 0.068(4) -0.032(5) 0.005(4) -0.033(5)
C48 0.115(6) 0.084(6) 0.221(11) 0.022(7) 0.091(7) 0.034(5)
C50 0.067(4) 0.097(5) 0.080(4) -0.007(4) 0.014(3) -0.038(4)

loop_
_atom_type_symbol
_atom_type_description
_atom_type_scat_dispersion_real
_atom_type_scat_dispersion_imag
_atom_type_scat_source
C C 0.0033 0.0016 'International Tables Vol C Tables 4.2.6.8 and 6.1.1.4'
H H 0.0000 0.0000 'International Tables Vol C Tables 4.2.6.8 and 6.1.1.4'
N N 0.0061 0.0033 'International Tables Vol C Tables 4.2.6.8 and 6.1.1.4'
O O 0.0106 0.0060 'International Tables Vol C Tables 4.2.6.8 and 6.1.1.4'

loop_
_geom_angle_atom_site_label_1
_geom_angle_atom_site_label_2
_geom_angle_atom_site_label_3
_geom_angle
C6 C1 C2 118.4(4)
C6 C1 C7 119.9(4)
C2 C1 C7 121.6(4)
C3 C2 C1 119.9(4)
C3 C2 C13 117.9(4)
C1 C2 C13 122.1(4)
C4 C3 C2 120.8(5)
C3 C4 C5 120.1(5)
C6 C5 C4 119.0(5)
C5 C6 C1 121.6(5)
C5 C6 C14 116.9(4)
C1 C6 C14 121.5(4)
C12 C7 C8 119.4(4)
C12 C7 C1 120.4(4)
C8 C7 C1 120.2(4)
C7 C8 C9 118.7(4)
C7 C8 C15 123.3(4)
C9 C8 C15 117.8(4)
C10 C9 C8 121.8(4)
C11 C10 C9 118.7(4)
C10 C11 C12 120.3(5)
C7 C12 C11 120.9(4)
C7 C12 C16 120.7(4)
C11 C12 C16 118.3(4)
O1 C13 O2 124.8(5)
O1 C13 C2 118.4(4)
O2 C13 C2 116.8(4)
O3 C14 O4 120.9(5)
O3 C14 C6 122.4(5)
O4 C14 C6 116.7(4)
O5 C15 O6 124.6(4)
O5 C15 C8 119.5(4)
O6 C15 C8 115.9(4)
O7 C16 O8 120.1(5)
O7 C16 C12 121.0(5)
O8 C16 C12 118.9(4)
C22 C17 C18 117.7(4)
C22 C17 C23 120.4(4)
C18 C17 C23 122.0(4)
C19 C18 C17 120.5(4)
C19 C18 C29 116.9(4)
C17 C18 C29 122.4(4)
C20 C19 C18 120.8(5)
C19 C20 C21 120.5(5)
C20 C21 C22 119.5(5)
C17 C22 C21 120.9(4)
C17 C22 C30 121.6(4)
C21 C22 C30 117.4(4)
C28 C23 C24 117.6(4)
C28 C23 C17 120.7(4)
C24 C23 C17 121.6(4)
C25 C24 C23 120.5(4)
C25 C24 C31 117.7(4)
C23 C24 C31 121.7(4)
C24 C25 C26 120.3(5)
C27 C26 C25 120.4(4)
C26 C27 C28 120.4(5)
C27 C28 C23 120.8(4)
C27 C28 C32 117.4(4)
C23 C28 C32 121.8(4)
O9 C29 O10 125.2(5)
O9 C29 C18 118.5(5)
O10 C29 C18 116.2(4)
O11 C30 O12 123.6(5)
O11 C30 C22 118.9(5)
O12 C30 C22 117.4(4)
O13 C31 O14 124.0(5)
O13 C31 C24 120.3(5)
O14 C31 C24 115.7(4)
O15 C32 O16 121.4(5)
O15 C32 C28 122.2(5)
O16 C32 C28 116.3(4)
N2 C33 N3 119.4(5)
N2 C33 N1 122.6(4)
N3 C33 N1 118.0(5)
N4 C34 N6 120.1(5)
N4 C34 N5 121.6(4)
N6 C34 N5 118.2(5)
C41 N7 C35 114.0(6)
C41 N7 C37 116.0(6)
C35 N7 C37 102.1(5)
C41 N7 C39 108.2(6)
C35 N7 C39 108.0(5)
C37 N7 C39 108.0(5)
N7 C35 C36 110.4(7)
C38 C37 N7 115.7(6)
C40 C39 N7 115.3(6)
N7 C41 C42 113.4(7)
C45' N8 C47' 111.1(10)
C45' N8 C47 159.6(8)
C47' N8 C47 53.1(8)
C45' N8 C43 68.9(9)
C47' N8 C43 75.4(8)
C47 N8 C43 113.3(6)
C45' N8 C49' 116.9(10)
C47' N8 C49' 113.7(10)
C47 N8 C49' 67.2(8)
C43 N8 C49' 163.7(7)
C45' N8 C49 86.0(8)
C47' N8 C49 162.7(8)
C47 N8 C49 110.7(6)
C43 N8 C49 110.4(6)
C49' N8 C49 56.9(7)
C45' N8 C45 56.0(8)
C47' N8 C45 83.2(8)
C47 N8 C45 105.7(6)
C43 N8 C45 107.0(6)
C49' N8 C45 88.0(7)
C49 N8 C45 109.5(5)
C45' N8 C43' 104.3(9)
C47' N8 C43' 107.5(10)
C47 N8 C43' 93.8(7)
C43 N8 C43' 61.8(8)
C49' N8 C43' 102.0(9)
C49 N8 C43' 64.2(8)
C45 N8 C43' 160.3(7)
N8 C43 C44 116.9(7)
C46 C45 N8 118.6(7)
C48 C47 N8 120.1(7)
C50 C49 N8 117.8(6)
C44 C43' N8 111.5(11)
N8 C45' C46 121.6(13)
C48 C47' N8 131.3(14)
C50 C49' N8 120.7(11)
C43' C44 C43 64.4(7)
C45 C46 C45' 59.8(8)
C47' C48 C47 54.9(8)
C49' C50 C49 58.1(7)

loop_
_geom_bond_atom_site_label_1
_geom_bond_atom_site_label_2
_geom_bond_distance
C1 C6 1.386(6)
C1 C2 1.401(6)
C1 C7 1.512(6)
C2 C3 1.389(7)
C2 C13 1.505(6)
C3 C4 1.370(8)
C4 C5 1.395(8)
C5 C6 1.388(7)
C6 C14 1.508(7)
C7 C12 1.387(6)
C7 C8 1.393(6)
C8 C9 1.407(6)
C8 C15 1.494(6)
C9 C10 1.385(7)
C10 C11 1.380(7)
C11 C12 1.396(7)
C12 C16 1.489(7)
C13 O1 1.245(6)
C13 O2 1.271(6)
C14 O3 1.203(6)
C14 O4 1.301(6)
C15 O5 1.232(5)
C15 O6 1.276(6)
C16 O7 1.223(6)
C16 O8 1.287(6)
C17 C22 1.393(6)
C17 C18 1.399(6)
C17 C23 1.490(6)
C18 C19 1.389(7)
C18 C29 1.524(7)
C19 C20 1.365(8)
C20 C21 1.364(8)
C21 C22 1.409(6)
C22 C30 1.503(7)
C23 C28 1.402(6)
C23 C24 1.407(6)
C24 C25 1.379(6)
C24 C31 1.502(7)
C25 C26 1.397(8)
C26 C27 1.344(8)
C27 C28 1.399(7)
C28 C32 1.509(7)
C29 O9 1.235(6)
C29 O10 1.274(6)
C30 O11 1.227(6)
C30 O12 1.281(7)
C31 O13 1.227(6)
C31 O14 1.278(6)
C32 O15 1.219(6)
C32 O16 1.288(6)
C33 N2 1.307(6)
C33 N3 1.326(5)
C33 N1 1.331(6)
C34 N4 1.308(6)
C34 N6 1.315(6)
C34 N5 1.333(7)
N7 C41 1.438(10)
N7 C35 1.486(8)
N7 C37 1.533(8)
N7 C39 1.545(8)
C35 C36 1.637(11)
C37 C38 1.508(9)
C39 C40 1.512(12)
C41 C42 1.606(14)
N8 C45' 1.405(16)
N8 C47' 1.451(13)
N8 C47 1.485(8)
N8 C43 1.485(9)
N8 C49' 1.489(17)
N8 C49 1.489(8)
N8 C45 1.585(9)
N8 C43' 1.641(15)
C43 C44 1.541(10)
C45 C46 1.342(12)
C47 C48 1.476(10)
C49 C50 1.483(11)
C43' C44 1.48(2)
C45' C46 1.482(18)
C47' C48 1.365(14)
C49' C50 1.440(18)

loop_
_geom_hbond_atom_site_label_D
_geom_hbond_atom_site_label_H
_geom_hbond_atom_site_label_A
_geom_hbond_distance_DH
_geom_hbond_distance_HA
_geom_hbond_distance_DA
_geom_hbond_angle_DHA
_geom_hbond_site_symmetry_A
O4 H4O O6 0.85 1.66 2.506(5) 180.0 .
O8 H8O O2 0.85 1.73 2.536(5) 156.9 .
O12 H12O O14 0.85 1.65 2.499(5) 179.9 .
O16 H16O O10 0.85 1.68 2.528(6) 179.8 .
N1 H1A O15 0.86 2.42 3.020(6) 126.9 .
N1 H1A O11 0.86 2.64 3.298(6) 134.2 .
N1 H1B O5 0.86 2.10 2.960(6) 173.3 1_545
N2 H2A O1 0.86 1.97 2.817(6) 166.8 .
N2 H2B O11 0.86 1.96 2.797(5) 163.7 .
N3 H3A O2 0.86 2.06 2.909(5) 171.7 .
N3 H3B O6 0.86 1.94 2.771(5) 160.7 1_545
N4 H4A O13 0.86 2.01 2.842(6) 161.6 .
N4 H4B O7 0.86 2.02 2.865(6) 166.2 1_556
N5 H5A O3 0.86 2.19 2.887(6) 137.4 1_556
N5 H5B O9 0.86 2.01 2.871(6) 174.5 1_565
N6 H6A O14 0.86 2.04 2.895(5) 175.5 .
N6 H6B O10 0.86 2.03 2.810(6) 149.6 1_565

loop_
_geom_torsion_atom_site_label_1
_geom_torsion_atom_site_label_2
_geom_torsion_atom_site_label_3
_geom_torsion_atom_site_label_4
_geom_torsion
C6 C1 C2 C3 3.0(6)
C7 C1 C2 C3 -178.5(4)
C6 C1 C2 C13 -172.8(4)
C7 C1 C2 C13 5.8(6)
C1 C2 C3 C4 -3.2(7)
C13 C2 C3 C4 172.8(5)
C2 C3 C4 C5 0.6(8)
C3 C4 C5 C6 2.1(8)
C4 C5 C6 C1 -2.2(7)
C4 C5 C6 C14 175.3(5)
C2 C1 C6 C5 -0.3(7)
C7 C1 C6 C5 -178.9(4)
C2 C1 C6 C14 -177.8(4)
C7 C1 C6 C14 3.7(6)
C6 C1 C7 C12 81.8(5)
C2 C1 C7 C12 -96.7(5)
C6 C1 C7 C8 -94.5(5)
C2 C1 C7 C8 87.0(5)
C12 C7 C8 C9 2.4(6)
C1 C7 C8 C9 178.7(4)
C12 C7 C8 C15 -172.8(4)
C1 C7 C8 C15 3.5(6)
C7 C8 C9 C10 -3.7(7)
C15 C8 C9 C10 171.8(4)
C8 C9 C10 C11 1.4(7)
C9 C10 C11 C12 2.2(7)
C8 C7 C12 C11 1.1(6)
C1 C7 C12 C11 -175.2(4)
C8 C7 C12 C16 -178.4(4)
C1 C7 C12 C16 5.3(6)
C10 C11 C12 C7 -3.5(7)
C10 C11 C12 C16 176.0(5)
C3 C2 C13 O1 54.4(6)
C1 C2 C13 O1 -129.7(5)
C3 C2 C13 O2 -122.6(5)
C1 C2 C13 O2 53.3(6)
C5 C6 C14 O3 63.9(6)
C1 C6 C14 O3 -118.6(6)
C5 C6 C14 O4 -113.1(5)
C1 C6 C14 O4 64.4(6)
C7 C8 C15 O5 -129.9(5)
C9 C8 C15 O5 54.9(6)
C7 C8 C15 O6 52.9(6)
C9 C8 C15 O6 -122.3(5)
C7 C12 C16 O7 -123.1(5)
C11 C12 C16 O7 57.4(7)
C7 C12 C16 O8 60.2(6)
C11 C12 C16 O8 -119.3(5)
C22 C17 C18 C19 0.2(6)
C23 C17 C18 C19 178.6(4)
C22 C17 C18 C29 -175.1(4)
C23 C17 C18 C29 3.3(7)
C17 C18 C19 C20 -2.4(7)
C29 C18 C19 C20 173.2(5)
C18 C19 C20 C21 2.0(8)
C19 C20 C21 C22 0.6(8)
C18 C17 C22 C21 2.4(6)
C23 C17 C22 C21 -176.1(4)
C18 C17 C22 C30 -177.6(4)
C23 C17 C22 C30 3.9(6)
C20 C21 C22 C17 -2.8(7)
C20 C21 C22 C30 177.2(5)
C22 C17 C23 C28 85.5(5)
C18 C17 C23 C28 -92.8(5)
C22 C17 C23 C24 -92.3(5)
C18 C17 C23 C24 89.3(5)
C28 C23 C24 C25 0.0(7)
C17 C23 C24 C25 177.9(5)
C28 C23 C24 C31 -177.3(4)
C17 C23 C24 C31 0.7(6)
C23 C24 C25 C26 -0.9(8)
C31 C24 C25 C26 176.5(5)
C24 C25 C26 C27 0.1(9)
C25 C26 C27 C28 1.5(9)
C26 C27 C28 C23 -2.4(7)
C26 C27 C28 C32 178.8(5)
C24 C23 C28 C27 1.6(6)
C17 C23 C28 C27 -176.4(4)
C24 C23 C28 C32 -179.6(4)
C17 C23 C28 C32 2.5(6)
C19 C18 C29 O9 53.0(7)
C17 C18 C29 O9 -131.5(5)
C19 C18 C29 O10 -123.5(5)
C17 C18 C29 O10 52.0(7)
C17 C22 C30 O11 -122.8(5)
C21 C22 C30 O11 57.2(6)
C17 C22 C30 O12 59.4(6)
C21 C22 C30 O12 -120.6(5)
C25 C24 C31 O13 60.4(7)
C23 C24 C31 O13 -122.3(5)
C25 C24 C31 O14 -118.1(5)
C23 C24 C31 O14 59.3(6)
C27 C28 C32 O15 61.3(7)
C23 C28 C32 O15 -117.5(6)
C27 C28 C32 O16 -117.5(5)
C23 C28 C32 O16 63.6(6)
C41 N7 C35 C36 -54.0(10)
C37 N7 C35 C36 -179.9(8)
C39 N7 C35 C36 66.4(9)
C41 N7 C37 C38 50.7(8)
C35 N7 C37 C38 175.3(7)
C39 N7 C37 C38 -71.0(8)
C41 N7 C39 C40 172.8(7)
C35 N7 C39 C40 48.9(8)
C37 N7 C39 C40 -60.8(8)
C35 N7 C41 C42 -67.4(9)
C37 N7 C41 C42 50.9(8)
C39 N7 C41 C42 172.5(7)
C45' N8 C43 C44 -138.7(10)
C47' N8 C43 C44 101.3(10)
C47 N8 C43 C44 63.3(9)
C49' N8 C43 C44 -25(3)
C49 N8 C43 C44 -61.6(9)
C45 N8 C43 C44 179.4(7)
C43' N8 C43 C44 -18.2(9)
C45' N8 C45 C46 16.8(11)
C47' N8 C45 C46 138.0(11)
C47 N8 C45 C46 -173.5(8)
C43 N8 C45 C46 65.5(9)
C49' N8 C45 C46 -107.9(10)
C49 N8 C45 C46 -54.1(10)
C43' N8 C45 C46 13(3)
C45' N8 C47 C48 -50(3)
C47' N8 C47 C48 -6.0(12)
C43 N8 C47 C48 42.3(11)
C49' N8 C47 C48 -155.5(11)
C49 N8 C47 C48 167.0(8)
C45 N8 C47 C48 -74.6(10)
C43' N8 C47 C48 103.1(11)
C45' N8 C49 C50 -105.9(10)
C47' N8 C49 C50 81(3)
C47 N8 C49 C50 62.1(9)
C43 N8 C49 C50 -171.6(7)
C49' N8 C49 C50 20.0(8)
C45 N8 C49 C50 -54.1(9)
C43' N8 C49 C50 146.1(10)
C45' N8 C43' C44 74.3(13)
C47' N8 C43' C44 -43.8(14)
C47 N8 C43' C44 -96.2(11)
C43 N8 C43' C44 18.2(8)
C49' N8 C43' C44 -163.7(11)
C49 N8 C43' C44 152.6(13)
C45 N8 C43' C44 77(3)
C47' N8 C45' C46 -81.2(17)
C47 N8 C45' C46 -45(3)
C43 N8 C45' C46 -145.2(16)
C49' N8 C45' C46 51.5(17)
C49 N8 C45' C46 101.1(14)
C45 N8 C45' C46 -15.6(10)
C43' N8 C45' C46 163.2(13)
C45' N8 C47' C48 172.4(18)
C47 N8 C47' C48 7.4(14)
C43 N8 C47' C48 -128(2)
C49' N8 C47' C48 38(2)
C49 N8 C47' C48 -15(4)
C45 N8 C47' C48 123(2)
C43' N8 C47' C48 -74(2)
C45' N8 C49' C50 43.7(15)
C47' N8 C49' C50 175.3(11)
C47 N8 C49' C50 -158.4(13)
C43 N8 C49' C50 -63(3)
C49 N8 C49' C50 -21.2(9)
C45 N8 C49' C50 93.6(11)
C43' N8 C49' C50 -69.3(13)
N8 C43' C44 C43 -17.1(8)
N8 C43 C44 C43' 19.8(9)
N8 C45 C46 C45' -15.2(10)
N8 C45' C46 C45 17.8(11)
N8 C47' C48 C47 -7.3(14)
N8 C47 C48 C47' 6.2(12)
N8 C49' C50 C49 21.1(9)
N8 C49 C50 C49' -20.4(8)
